data_7129748
loop_
_publ_author_name
'Shen, Yongbing'
'Sugimoto, Kunihisa'
'Yamashita, Satoshi'
'Yoshida, Takefumi'
'Nakazawa, Yasuhiro'
'Breedlove, Brian. K.'
'Zhang, Haitao'
'Yamashita, Masahiro'

_publ_section_title
;
 Melamine-Induced Synthesis of a Structurally Perfect Kagom\'e
 Antiferromagnet
;
_journal_name_full 'Chemical Communications'
_journal_paper_doi 10.1039/D2CC00416J
_journal_year 2022
_chemical_formula_moiety 'C60 H48 Cu3 N12, 3(F6 Si), 8(C3 H6 N6)'
_chemical_formula_sum 'C84 H96 Cu3 F18 N60 Si3'
_chemical_formula_weight 2563.09
_space_group_crystal_system hexagonal
_space_group_IT_number 192
_space_group_name_Hall '-P 6 2c'
_space_group_name_H-M_alt 'P 6/m c c'
_atom_sites_solution_hydrogens geom
_atom_sites_solution_primary dual
_audit_creation_date 2022-02-13
_audit_creation_method
;
Olex2 1.5
(compiled 2021.07.19 svn.r715e62df for OlexSys, GUI svn.r6383)
;
_audit_update_record
;
2022-02-14 deposited with the CCDC.	2022-02-22 downloaded from the CCDC.
;
_cell_angle_alpha 90
_cell_angle_beta 90
_cell_angle_gamma 120
_cell_formula_units_Z 2
_cell_length_a 21.9791(5)
_cell_length_b 21.9791(5)
_cell_length_c 16.7774(5)
_cell_measurement_reflns_used 13679
_cell_measurement_temperature 120
_cell_measurement_theta_max 31.0550
_cell_measurement_theta_min 2.6320
_cell_volume 7019.0(3)
_computing_cell_refinement 'CrysAlisPro 1.171.41.93a (Rigaku OD, 2020)'
_computing_data_collection 'CrysAlisPro 1.171.41.93a (Rigaku OD, 2020)'
_computing_data_reduction 'CrysAlisPro 1.171.41.93a (Rigaku OD, 2020)'
_computing_molecular_graphics 'Olex2 1.5 (Dolomanov et al., 2009)'
_computing_publication_material 'Olex2 1.5 (Dolomanov et al., 2009)'
_computing_structure_refinement 'SHELXL 2018/3 (Sheldrick, 2015)'
_computing_structure_solution 'SHELXT  (Sheldrick, 2015)'
_diffrn_ambient_temperature 120
_diffrn_detector 'Hybrid Pixel Array Detector'
_diffrn_detector_area_resol_mean 10.0000
_diffrn_measured_fraction_theta_full 0.998
_diffrn_measured_fraction_theta_max 0.998
_diffrn_measurement_details
;
List of Runs (angles in degrees, time in seconds):

  # Type    Start    End  Width  t~exp~   \w     \q     \k     \f   Frames
#--------------------------------------------------------------------------
  1  \w    -61.00 -36.00   0.50  119.84    --   -0.30  45.00  90.00   50
  2  \w    -24.00   2.00   0.50  119.84    --   -0.30  45.00  90.00   52
  3  \w      4.00  52.00   0.50  119.84    --   -0.30  45.00 120.00   96
  4  \w    -89.00  23.00   0.50  119.84    --   -0.30  45.00   0.00  224
;
_diffrn_measurement_device 'four-circle diffractometer'
_diffrn_measurement_device_type 'XtaLAB AFC10 (RCD3): fixed-chi single'
_diffrn_measurement_method '\w scans'
_diffrn_orient_matrix_type 'CrysAlisPro convention (1999,Acta A55,543-557)'
_diffrn_orient_matrix_UB_11 0.0218760000
_diffrn_orient_matrix_UB_12 -0.0003481000
_diffrn_orient_matrix_UB_13 -0.0309074000
_diffrn_orient_matrix_UB_21 0.0250325000
_diffrn_orient_matrix_UB_22 0.0030205000
_diffrn_orient_matrix_UB_23 0.0287379000
_diffrn_orient_matrix_UB_31 -0.0168395000
_diffrn_orient_matrix_UB_32 -0.0371213000
_diffrn_orient_matrix_UB_33 0.0024962000
_diffrn_radiation_monochromator mirror
_diffrn_radiation_probe x-ray
_diffrn_radiation_type 'Mo K\a'
_diffrn_radiation_wavelength 0.71073
_diffrn_reflns_av_R_equivalents 0.0303
_diffrn_reflns_av_unetI/netI 0.0141
_diffrn_reflns_Laue_measured_fraction_full 0.998
_diffrn_reflns_Laue_measured_fraction_max 0.998
_diffrn_reflns_limit_h_max 27
_diffrn_reflns_limit_h_min -27
_diffrn_reflns_limit_k_max 27
_diffrn_reflns_limit_k_min -27
_diffrn_reflns_limit_l_max 20
_diffrn_reflns_limit_l_min -20
_diffrn_reflns_number 51851
_diffrn_reflns_point_group_measured_fraction_full 0.998
_diffrn_reflns_point_group_measured_fraction_max 0.998
_diffrn_reflns_theta_full 25.242
_diffrn_reflns_theta_max 26.352
_diffrn_reflns_theta_min 2.428
_diffrn_source 'Rotating-anode X-ray tube'
_diffrn_source_type 'Rigaku (Mo) X-ray Source'
_exptl_absorpt_coefficient_mu 0.558
_exptl_absorpt_correction_T_max 0.822
_exptl_absorpt_correction_T_min 0.650
_exptl_absorpt_correction_type gaussian
_exptl_absorpt_process_details
;
CrysAlisPro 1.171.41.93a (Rigaku Oxford Diffraction, 2020)
Numerical absorption correction based on gaussian integration over
a multifaceted crystal model
Empirical absorption correction using spherical harmonics,
implemented in SCALE3 ABSPACK scaling algorithm.
;
_exptl_crystal_colour 'dark purplish'
_exptl_crystal_density_diffrn 1.213
_exptl_crystal_density_method 'not measured'
_exptl_crystal_description 'hexagonal prism'
_exptl_crystal_F_000 2622
_exptl_crystal_size_max 0.117
_exptl_crystal_size_mid 0.087
_exptl_crystal_size_min 0.051
_refine_diff_density_max 0.321
_refine_diff_density_min -0.342
_refine_diff_density_rms 0.046
_refine_ls_extinction_method none
_refine_ls_goodness_of_fit_ref 1.096
_refine_ls_hydrogen_treatment constr
_refine_ls_matrix_type full
_refine_ls_number_parameters 173
_refine_ls_number_reflns 2493
_refine_ls_number_restraints 147
_refine_ls_restrained_S_all 1.121
_refine_ls_R_factor_all 0.0328
_refine_ls_R_factor_gt 0.0298
_refine_ls_shift/su_max 0.001
_refine_ls_shift/su_mean 0.000
_refine_ls_structure_factor_coef Fsqd
_refine_ls_weighting_details 'w=1/[\s^2^(Fo^2^)+(0.0436P)^2^+4.6382P] where P=(Fo^2^+2Fc^2^)/3'
_refine_ls_weighting_scheme calc
_refine_ls_wR_factor_gt 0.0882
_refine_ls_wR_factor_ref 0.0907
_reflns_Friedel_coverage 0.000
_reflns_number_gt 2249
_reflns_number_total 2493
_reflns_threshold_expression 'I > 2\s(I)'
_cod_data_source_file d2cc00416j2.cif
_cod_data_source_block exp_1565
_cod_original_cell_volume 7019.0(4)
_cod_database_code 7129748
_shelx_shelxl_version_number 2018/3
_chemical_oxdiff_formula 'C H O N Cu B F'
_chemical_oxdiff_usercomment '120 K'
_shelx_space_group_comment
;
The symmetry employed for this shelxl refinement is uniquely defined
by the following loop, which should always be used as a source of
symmetry information in preference to the above space-group names.
They are only intended as comments.
;
_olex2_refinement_description
;
1. Fixed Uiso
 At 1.2 times of:
  All C(H) groups, All N(H,H) groups
2. Uiso/Uaniso restraints and constraints
Uanis(C7) \\sim Ueq, Uanis(N7) \\sim Ueq, Uanis(C8) \\sim Ueq, Uanis(N6) \\sim
Ueq, Uanis(N5) \\sim Ueq, Uanis(N2) \\sim Ueq, Uanis(N3) \\sim Ueq, Uanis(C9)
\\sim Ueq, Uanis(N10) \\sim Ueq, Uanis(N6) \\sim Ueq: with sigma of 0.1 and
sigma for terminal atoms of 0.2
Uanis(C8) \\sim Ueq: with sigma of 0.001 and sigma for terminal atoms of 0.002
Uanis(N2) = Uanis(N3) = Uanis(N10) = Uanis(N5) = Uanis(C8) = Uanis(N6) =
Uanis(C7) = Uanis(N7) = Uanis(C9)
3. Rigid body (RIGU) restrains
 N3, N7, C8, C7, N6, N5, N2, C9, N10
 with sigma for 1-2 distances of 0.001 and sigma for 1-3 distances of 0.001
 N3A, C7A, N5A, N2A, C9A, N10A
 with sigma for 1-2 distances of 0.001 and sigma for 1-3 distances of 0.001
4. Others
 Fixed Sof: N5(0.25) N2(0.25) H2A(0.25) H2B(0.25) C7(0.25) N3(0.25) C9(0.25)
 N10(0.25) H10A(0.25) H10B(0.25) C9A(0.25) C7A(0.25) N5A(0.25) N2A(0.25)
 H2AA(0.25) H2AB(0.25) N3A(0.25) N10A(0.25) H10C(0.25) H10D(0.25)
5.a Aromatic/amide H refined with riding coordinates:
 C5(H5), C4(H4), C1(H1), C2(H2)
5.b X=CH2 refined with riding coordinates:
 N6(H6A,H6B), N8(H8A,H8B), N2(H2A,H2B), N10(H10A,H10B), N2A(H2AA,H2AB),
 N10A(H10C,H10D)
;
_smtbx_masks_void_probe_radius 1.2
_smtbx_masks_void_truncation_radius 1.2
_olex2_submission_special_instructions 'No special instructions were received'
_oxdiff_exptl_absorpt_empirical_details
;
Empirical correction (ABSPACK) includes:
- Absorption correction using spherical harmonics
- Frame scaling
;
_oxdiff_exptl_absorpt_empirical_full_max 1.318
_oxdiff_exptl_absorpt_empirical_full_min 0.832

loop_
_space_group_symop_operation_xyz
'x, y, z'
'-y, x-y, z'
'-x+y, -x, z'
'-x, -y, z'
'y, -x+y, z'
'x-y, x, z'
'y, x, -z+1/2'
'x-y, -y, -z+1/2'
'-x, -x+y, -z+1/2'
'-y, -x, -z+1/2'
'-x+y, y, -z+1/2'
'x, x-y, -z+1/2'
'-x, -y, -z'
'y, -x+y, -z'
'x-y, x, -z'
'x, y, -z'
'-y, x-y, -z'
'-x+y, -x, -z'
'-y, -x, z-1/2'
'-x+y, y, z-1/2'
'x, x-y, z-1/2'
'y, x, z-1/2'
'x-y, -y, z-1/2'
'-x, -x+y, z-1/2'

loop_
_atom_site_label
_atom_site_type_symbol
_atom_site_fract_x
_atom_site_fract_y
_atom_site_fract_z
_atom_site_U_iso_or_equiv
_atom_site_adp_type
_atom_site_occupancy
_atom_site_site_symmetry_order
_atom_site_calc_flag
_atom_site_refinement_flags_posn
_atom_site_refinement_flags_adp
_atom_site_refinement_flags_occupancy
_atom_site_disorder_assembly
_atom_site_disorder_group
Cu1 Cu 0.500000 0.500000 0.750000 0.01573(12) Uani 1 4 d S T P . .
Si1 Si 0.500000 1.000000 0.500000 0.01352(18) Uani 1 4 d S T P . .
F2 F 0.44711(6) 0.91259(6) 0.500000 0.0195(3) Uani 1 2 d S T P . .
F3 F 0.57056(6) 0.98969(6) 0.500000 0.0257(3) Uani 1 2 d S T P . .
F1 F 0.500000 1.000000 0.60140(9) 0.0241(3) Uani 1 2 d S T P . .
N7 N 0.60785(9) 0.81350(9) 0.500000 0.0218(2) Uani 1 2 d S TU P . .
N9 N 0.39714(9) 0.66755(9) 0.500000 0.0190(4) Uani 1 2 d S T P . .
N1 N 0.52439(7) 0.60173(6) 0.74604(7) 0.0194(3) Uani 1 1 d . . . . .
N6 N 0.56894(9) 0.69580(9) 0.500000 0.0218(2) Uani 1 2 d S TU P . .
H6A H 0.576331 0.660896 0.500000 0.026 Uiso 1 2 calc R U P A .
H6B H 0.526640 0.688407 0.500000 0.026 Uiso 1 2 calc R U P . .
N8 N 0.45268(9) 0.78753(9) 0.500000 0.0298(5) Uani 1 2 d S T P . .
H8A H 0.492044 0.787998 0.500000 0.036 Uiso 1 2 calc R U P . .
H8B H 0.452217 0.826422 0.500000 0.036 Uiso 1 2 calc R U P . .
C10 C 0.39243(10) 0.72655(10) 0.500000 0.0185(4) Uani 1 2 d S T P . .
N5 N 0.6850(6) 0.7687(7) 0.500000 0.0218(2) Uani 0.5 2 d S TU P A 1
N2 N 0.6548(12) 0.9324(11) 0.500000 0.0218(2) Uani 0.5 2 d S TU P A 1
H2A H 0.613021 0.926470 0.500000 0.026 Uiso 0.5 2 calc R U P A 1
H2B H 0.690599 0.974162 0.500000 0.026 Uiso 0.5 2 calc R U P A 1
C8 C 0.62288(11) 0.76116(11) 0.500000 0.0218(2) Uani 1 2 d S TU P A .
C5 C 0.54970(9) 0.64348(8) 0.80972(10) 0.0276(4) Uani 1 1 d . . . . .
H5 H 0.564721 0.628211 0.853213 0.033 Uiso 1 1 calc R U . . .
C4 C 0.55444(9) 0.70873(8) 0.81346(10) 0.0297(4) Uani 1 1 d . . . . .
H4 H 0.571385 0.735997 0.859258 0.036 Uiso 1 1 calc R U . . .
C3 C 0.53385(9) 0.73303(7) 0.74883(10) 0.0234(3) Uani 1 1 d . . . . .
C7 C 0.6641(11) 0.8760(9) 0.500000 0.0218(2) Uani 0.5 2 d S TU P A 1
C1 C 0.50459(9) 0.62520(8) 0.68301(9) 0.0267(4) Uani 1 1 d . . . . .
H1 H 0.487265 0.596677 0.638178 0.032 Uiso 1 1 calc R U . . .
C2 C 0.50897(10) 0.69028(9) 0.68210(10) 0.0293(4) Uani 1 1 d . . . . .
H2 H 0.495321 0.705166 0.637112 0.035 Uiso 1 1 calc R U . . .
N3 N 0.7318(5) 0.8929(5) 0.500000 0.0218(2) Uani 0.5 2 d S TU P A 1
C9 C 0.7389(4) 0.8354(5) 0.500000 0.0218(2) Uani 0.5 2 d S TU P A 1
N10 N 0.8057(2) 0.8478(2) 0.500000 0.0218(2) Uani 0.5 2 d S TU P A 1
H10A H 0.813649 0.813276 0.500000 0.026 Uiso 0.5 2 calc R U P A 1
H10B H 0.840309 0.890324 0.500000 0.026 Uiso 0.5 2 calc R U P A 1
C9A C 0.7402(4) 0.8366(5) 0.5297(3) 0.0171(10) Uani 0.25 1 d . . P A -1
C7A C 0.6654(10) 0.8807(8) 0.5171(3) 0.0136(19) Uani 0.25 1 d . . P A -1
N5A N 0.6897(5) 0.7693(6) 0.5214(3) 0.0140(13) Uani 0.25 1 d . . P A -1
N2A N 0.6534(11) 0.9328(10) 0.5211(3) 0.0165(13) Uani 0.25 1 d . . P A -1
H2AA H 0.687211 0.974418 0.531466 0.020 Uiso 0.25 1 calc R U P A -1
H2AB H 0.611643 0.925652 0.513431 0.020 Uiso 0.25 1 calc R U P A -1
N3A N 0.7317(5) 0.8934(5) 0.5294(3) 0.0161(9) Uani 0.25 1 d . . P A -1
N10A N 0.8047(2) 0.8472(3) 0.5394(2) 0.0130(8) Uani 0.25 1 d . . P A -1
H10C H 0.811734 0.812040 0.540055 0.016 Uiso 0.25 1 calc R U P A -1
H10D H 0.839469 0.889165 0.545054 0.016 Uiso 0.25 1 calc R U P A -1

loop_
_atom_site_aniso_label
_atom_site_aniso_U_11
_atom_site_aniso_U_22
_atom_site_aniso_U_33
_atom_site_aniso_U_23
_atom_site_aniso_U_13
_atom_site_aniso_U_12
Cu1 0.01066(15) 0.01066(15) 0.0292(2) 0.000 0.000 0.00783(13)
Si1 0.0083(3) 0.0081(3) 0.0241(4) 0.000 0.000 0.0040(3)
F2 0.0140(6) 0.0094(5) 0.0325(6) 0.000 0.000 0.0039(4)
F3 0.0116(6) 0.0164(6) 0.0510(8) 0.000 0.000 0.0083(5)
F1 0.0233(7) 0.0148(6) 0.0259(6) 0.000 0.000 0.0034(5)
N7 0.0177(4) 0.0134(4) 0.0353(5) 0.000 0.000 0.0085(4)
N9 0.0126(8) 0.0128(8) 0.0316(9) 0.000 0.000 0.0064(7)
N1 0.0184(6) 0.0147(6) 0.0290(6) 0.0003(5) 0.0014(5) 0.0113(5)
N6 0.0177(4) 0.0134(4) 0.0353(5) 0.000 0.000 0.0085(4)
N8 0.0119(8) 0.0113(8) 0.0666(14) 0.000 0.000 0.0061(7)
C10 0.0133(9) 0.0136(9) 0.0278(10) 0.000 0.000 0.0062(8)
N5 0.0177(4) 0.0134(4) 0.0353(5) 0.000 0.000 0.0085(4)
N2 0.0177(4) 0.0134(4) 0.0353(5) 0.000 0.000 0.0085(4)
C8 0.0177(4) 0.0134(4) 0.0353(5) 0.000 0.000 0.0085(4)
C5 0.0337(9) 0.0194(7) 0.0347(8) -0.0028(6) -0.0118(7) 0.0170(7)
C4 0.0391(9) 0.0186(7) 0.0350(9) -0.0065(6) -0.0118(7) 0.0173(7)
C3 0.0311(8) 0.0160(7) 0.0281(7) 0.0022(6) 0.0029(7) 0.0156(6)
C7 0.0177(4) 0.0134(4) 0.0353(5) 0.000 0.000 0.0085(4)
C1 0.0416(9) 0.0224(8) 0.0242(8) -0.0014(6) 0.0013(7) 0.0220(7)
C2 0.0507(11) 0.0253(8) 0.0234(8) 0.0019(6) 0.0014(7) 0.0277(8)
N3 0.0177(4) 0.0134(4) 0.0353(5) 0.000 0.000 0.0085(4)
C9 0.0177(4) 0.0134(4) 0.0353(5) 0.000 0.000 0.0085(4)
N10 0.0177(4) 0.0134(4) 0.0353(5) 0.000 0.000 0.0085(4)
C9A 0.0166(17) 0.0138(17) 0.021(2) -0.007(3) -0.006(3) 0.0079(14)
C7A 0.0126(19) 0.009(3) 0.018(5) -0.004(3) -0.001(3) 0.004(2)
N5A 0.013(2) 0.0123(15) 0.021(3) -0.003(3) -0.009(2) 0.0096(16)
N2A 0.009(2) 0.0060(17) 0.032(4) 0.000(4) 0.004(5) 0.0016(15)
N3A 0.0126(17) 0.0119(16) 0.023(2) -0.005(3) -0.002(3) 0.0057(15)
N10A 0.0167(17) 0.016(2) 0.007(2) -0.004(2) -0.0037(19) 0.0093(15)

loop_
_atom_type_symbol
_atom_type_description
_atom_type_scat_dispersion_real
_atom_type_scat_dispersion_imag
_atom_type_scat_source
C C 0.0033 0.0016 'International Tables Vol C Tables 4.2.6.8 and 6.1.1.4'
H H 0.0000 0.0000 'International Tables Vol C Tables 4.2.6.8 and 6.1.1.4'
Cu Cu 0.3201 1.2651 'International Tables Vol C Tables 4.2.6.8 and 6.1.1.4'
F F 0.0171 0.0103 'International Tables Vol C Tables 4.2.6.8 and 6.1.1.4'
N N 0.0061 0.0033 'International Tables Vol C Tables 4.2.6.8 and 6.1.1.4'
Si Si 0.0817 0.0704 'International Tables Vol C Tables 4.2.6.8 and 6.1.1.4'

loop_
_exptl_crystal_face_index_h
_exptl_crystal_face_index_k
_exptl_crystal_face_index_l
_exptl_crystal_face_perp_dist
0 0 -1 0.0361
0 0 1 0.0150
1 -1 0 0.0649
-1 1 0 0.0216
1 0 0 0.0738
-1 0 0 0.0268
0 -1 0 0.0511
0 1 0 0.0511

loop_
_geom_angle_atom_site_label_1
_geom_angle_atom_site_label_2
_geom_angle_atom_site_label_3
_geom_angle
_geom_angle_site_symmetry_1
_geom_angle_site_symmetry_3
_geom_angle_publ_flag
N1 Cu1 N1 86.61(7) 7_556 4_665 ?
N1 Cu1 N1 86.61(7) 10_666 . ?
N1 Cu1 N1 93.52(7) 7_556 . ?
N1 Cu1 N1 176.23(7) 7_556 10_666 ?
N1 Cu1 N1 93.52(7) 4_665 10_666 ?
N1 Cu1 N1 176.23(7) 4_665 . ?
F2 Si1 F2 180.0 13_676 . ?
F2 Si1 F1 90.0 . 13_676 ?
F2 Si1 F1 90.0 13_676 . ?
F2 Si1 F1 90.0 13_676 13_676 ?
F2 Si1 F1 90.0 . . ?
F3 Si1 F2 89.80(5) 13_676 . ?
F3 Si1 F2 90.20(5) . . ?
F3 Si1 F2 89.80(5) . 13_676 ?
F3 Si1 F2 90.20(5) 13_676 13_676 ?
F3 Si1 F3 180.00(7) 13_676 . ?
F3 Si1 F1 90.0 . 13_676 ?
F3 Si1 F1 90.0 13_676 13_676 ?
F3 Si1 F1 90.0 13_676 . ?
F3 Si1 F1 90.0 . . ?
F1 Si1 F1 180.0 13_676 . ?
C8 N7 C7A 114.8(7) . . ?
C7 N7 C8 112.9(7) . . ?
C7 N7 C7A 11.9(4) . . ?
C10 N9 C10 113.73(19) . 3_565 ?
C5 N1 Cu1 121.49(10) . . ?
C5 N1 C1 118.08(13) . . ?
C1 N1 Cu1 119.57(10) . . ?
H6A N6 H6B 120.0 . . ?
C8 N6 H6A 120.0 . . ?
C8 N6 H6B 120.0 . . ?
H8A N8 H8B 120.0 . . ?
C10 N8 H8A 120.0 . . ?
C10 N8 H8B 120.0 . . ?
N9 C10 N9 126.26(19) . 2_665 ?
N8 C10 N9 116.79(18) . . ?
N8 C10 N9 116.95(18) . 2_665 ?
C8 N5 C9 116.0(11) . . ?
C8 N5 C9A 114.6(10) . . ?
C9 N5 C9A 19.9(3) . . ?
H2A N2 H2B 120.0 . . ?
C7 N2 H2A 120.0 . . ?
C7 N2 H2B 120.0 . . ?
C7A N2 H2A 120.8 . . ?
C7A N2 H2B 117.6 . . ?
C7A N2 C7 12.8(3) . . ?
N7 C8 N5A 124.5(5) . . ?
N6 C8 N7 117.15(19) . . ?
N6 C8 N5A 116.1(5) . . ?
N5 C8 N7 125.9(6) . . ?
N5 C8 N6 116.9(6) . . ?
N5 C8 N5A 14.5(2) . . ?
N1 C5 H5 118.8 . . ?
N1 C5 C4 122.49(14) . . ?
C4 C5 H5 118.8 . . ?
C5 C4 H4 120.2 . . ?
C3 C4 C5 119.65(15) . . ?
C3 C4 H4 120.2 . . ?
C4 C3 C3 121.98(17) . 12_566 ?
C4 C3 C2 117.81(13) . . ?
C2 C3 C3 120.11(16) . 12_566 ?
N7 C7 N2 117.6(17) . . ?
N7 C7 N3 128.8(12) . . ?
N7 C7 N2A 115.8(16) . . ?
N7 C7 N3A 126.4(11) . . ?
N2 C7 N2A 14.4(3) . . ?
N2 C7 N3A 111.6(15) . . ?
N3 C7 N2 113.6(16) . . ?
N3 C7 N2A 113.7(17) . . ?
N3 C7 N3A 20.3(4) . . ?
N3A C7 N2A 106.6(15) . . ?
N1 C1 H1 118.7 . . ?
N1 C1 C2 122.52(15) . . ?
C2 C1 H1 118.7 . . ?
C3 C2 H2 120.3 . . ?
C1 C2 C3 119.43(15) . . ?
C1 C2 H2 120.3 . . ?
C7 N3 C9 111.8(10) . . ?
C7 N3 C9A 111.4(9) . . ?
C7 N3 C7A 12.6(5) . . ?
C9 N3 C9A 20.4(3) . . ?
C9 N3 C7A 115.2(10) . . ?
C7A N3 C9A 110.0(9) . . ?
N5 C9 N3 124.6(10) . . ?
N5 C9 N10 119.7(8) . . ?
N5 C9 N5A 15.8(2) . . ?
N5 C9 N3A 122.2(9) . . ?
N5 C9 N10A 116.0(7) . . ?
N3 C9 N10 115.7(7) . . ?
N3 C9 N5A 126.8(9) . . ?
N3 C9 N3A 19.9(3) . . ?
N3 C9 N10A 113.2(6) . . ?
N10 C9 N5A 114.9(8) . . ?
N10 C9 N3A 114.1(7) . . ?
N10 C9 N10A 26.3(2) . . ?
N5A C9 N3A 118.2(7) . . ?
N5A C9 N10A 104.7(6) . . ?
N3A C9 N10A 102.7(5) . . ?
C9 N10 H10A 120.0 . . ?
C9 N10 H10B 120.0 . . ?
C9 N10 C9A 20.5(2) . . ?
H10A N10 H10B 120.0 . . ?
C9A N10 H10A 118.7 . . ?
C9A N10 H10B 117.2 . . ?
N10A N10 C9 88.5(6) . . ?
N10A N10 H10A 90.0 . . ?
N10A N10 H10B 91.5 . . ?
N10A N10 C9A 68.1(6) . . ?
N3 C9A N5 111.4(7) . . ?
N10 C9A N5 108.1(7) . . ?
N10 C9A N3 106.6(7) . . ?
N5A C9A N5 14.4(4) . . ?
N5A C9A N3 121.7(8) . . ?
N5A C9A N10 111.3(7) . . ?
N5A C9A N3A 126.8(9) . . ?
N3A C9A N5 121.0(9) . . ?
N3A C9A N3 20.2(3) . . ?
N3A C9A N10 115.7(7) . . ?
N10A C9A N5 119.3(9) . . ?
N10A C9A N3 118.7(8) . . ?
N10A C9A N10 27.5(3) . . ?
N10A C9A N5A 115.4(8) . . ?
N10A C9A N3A 117.8(7) . . ?
N2 C7A N7 114.2(16) . . ?
N2 C7A N3 114.8(17) . . ?
N2 C7A N3A 119.9(18) . . ?
N3 C7A N7 118.0(9) . . ?
N2A C7A N7 117.5(16) . . ?
N2A C7A N2 15.7(3) . . ?
N2A C7A N3 120.1(15) . . ?
N2A C7A N3A 118.8(14) . . ?
N3A C7A N7 123.7(10) . . ?
N3A C7A N3 20.8(4) . . ?
C9 N5A C8 106.7(8) . . ?
C9A N5A C8 113.3(9) . . ?
C9A N5A C9 21.3(3) . . ?
C7 N2A H2AA 123.3 . . ?
C7 N2A H2AB 115.6 . . ?
C7A N2A C7 11.5(4) . . ?
C7A N2A H2AA 120.0 . . ?
C7A N2A H2AB 120.0 . . ?
H2AA N2A H2AB 120.0 . . ?
C7 N3A C9 101.8(8) . . ?
C9A N3A C7 111.1(9) . . ?
C9A N3A C9 20.1(3) . . ?
C9A N3A C7A 116.2(9) . . ?
C7A N3A C7 12.1(5) . . ?
C7A N3A C9 110.3(8) . . ?
C9 N10A H10C 116.4 . . ?
C9 N10A H10D 120.0 . . ?
N10 N10A C9 65.2(6) . . ?
N10 N10A C9A 84.4(7) . . ?
N10 N10A H10C 90.8 . . ?
N10 N10A H10D 94.8 . . ?
C9A N10A C9 19.3(3) . . ?
C9A N10A H10C 120.0 . . ?
C9A N10A H10D 120.0 . . ?
H10C N10A H10D 120.0 . . ?

loop_
_geom_bond_atom_site_label_1
_geom_bond_atom_site_label_2
_geom_bond_distance
_geom_bond_site_symmetry_2
_geom_bond_publ_flag
Cu1 N1 2.0231(12) 7_556 ?
Cu1 N1 2.0231(11) . ?
Cu1 N1 2.0231(11) 4_665 ?
Cu1 N1 2.0231(12) 10_666 ?
Si1 F2 1.6759(11) 13_676 ?
Si1 F2 1.6759(11) . ?
Si1 F3 1.6755(12) 13_676 ?
Si1 F3 1.6755(12) . ?
Si1 F1 1.7011(15) 13_676 ?
Si1 F1 1.7012(15) . ?
N7 C8 1.346(3) . ?
N7 C7 1.31(2) . ?
N7 C7A 1.413(17) . ?
N9 C10 1.353(3) 3_565 ?
N9 C10 1.352(3) . ?
N1 C5 1.335(2) . ?
N1 C1 1.341(2) . ?
N6 H6A 0.8600 . ?
N6 H6B 0.8600 . ?
N6 C8 1.329(3) . ?
N8 H8A 0.8600 . ?
N8 H8B 0.8600 . ?
N8 C10 1.332(3) . ?
N5 C8 1.290(13) . ?
N5 C9 1.349(12) . ?
N5 C9A 1.462(15) . ?
N2 H2A 0.8600 . ?
N2 H2B 0.8600 . ?
N2 C7 1.355(15) . ?
N2 C7A 1.30(2) . ?
C8 N5A 1.434(10) . ?
C5 H5 0.9300 . ?
C5 C4 1.387(2) . ?
C4 H4 0.9300 . ?
C4 C3 1.381(2) . ?
C3 C3 1.491(3) 12_566 ?
C3 C2 1.386(2) . ?
C7 N3 1.341(19) . ?
C7 N2A 1.43(2) . ?
C7 N3A 1.42(2) . ?
C1 H1 0.9300 . ?
C1 C2 1.385(2) . ?
C2 H2 0.9300 . ?
N3 C9 1.350(9) . ?
N3 C9A 1.430(13) . ?
N3 C7A 1.38(2) . ?
C9 N10 1.352(8) . ?
C9 N5A 1.355(16) . ?
C9 N3A 1.448(13) . ?
C9 N10A 1.489(9) . ?
N10 H10A 0.8600 . ?
N10 H10B 0.8600 . ?
N10 C9A 1.424(10) . ?
N10 N10A 0.661(4) . ?
C9A N5A 1.340(12) . ?
C9A N3A 1.352(10) . ?
C9A N10A 1.327(10) . ?
C7A N2A 1.299(15) . ?
C7A N3A 1.356(18) . ?
N2A H2AA 0.8600 . ?
N2A H2AB 0.8600 . ?
N10A H10C 0.8600 . ?
N10A H10D 0.8600 . ?

loop_
_geom_torsion_atom_site_label_1
_geom_torsion_atom_site_label_2
_geom_torsion_atom_site_label_3
_geom_torsion_atom_site_label_4
_geom_torsion
_geom_torsion_site_symmetry_1
_geom_torsion_site_symmetry_2
_geom_torsion_site_symmetry_3
_geom_torsion_site_symmetry_4
_geom_torsion_publ_flag
Cu1 N1 C5 C4 -167.63(14) . . . . ?
Cu1 N1 C1 C2 168.96(13) . . . . ?
N7 C8 N5A C9 -31.5(6) . . . . ?
N7 C8 N5A C9A -9.9(6) . . . . ?
N7 C7 N3 C9 0.000(0) . . . . ?
N7 C7 N3 C9A -21.9(4) . . . . ?
N7 C7 N3 C7A -108(5) . . . . ?
N7 C7 N2A C7A 91(8) . . . . ?
N7 C7 N3A C9 42.4(8) . . . . ?
N7 C7 N3A C9A 23.8(9) . . . . ?
N7 C7 N3A C7A -93(6) . . . . ?
N7 C7A N2A C7 -70(8) . . . . ?
N7 C7A N3A C7 64(5) . . . . ?
N7 C7A N3A C9 16.9(8) . . . . ?
N7 C7A N3A C9A -4.1(8) . . . . ?
N1 C5 C4 C3 -1.4(3) . . . . ?
N1 C1 C2 C3 -0.8(3) . . . . ?
N6 C8 N5A C9 166.0(4) . . . . ?
N6 C8 N5A C9A -172.4(4) . . . . ?
C10 N9 C10 N9 0.0 3_565 . . 2_665 ?
C10 N9 C10 N8 180.0 3_565 . . . ?
N5 C8 N5A C9 69(4) . . . . ?
N5 C8 N5A C9A 91(4) . . . . ?
N5 C9 N10 C9A -92.2(19) . . . . ?
N5 C9 N10 N10A -89.1(7) . . . . ?
N5 C9 N5A C8 -55(4) . . . . ?
N5 C9 N5A C9A -167(4) . . . . ?
N5 C9 N3A C7 -40.1(8) . . . . ?
N5 C9 N3A C9A 79.8(18) . . . . ?
N5 C9 N3A C7A -31.1(8) . . . . ?
N5 C9 N10A N10 104.9(8) . . . . ?
N5 C9 N10A C9A -78.6(19) . . . . ?
N5 C9A N5A C8 -62(4) . . . . ?
N5 C9A N5A C9 13(4) . . . . ?
N5 C9A N3A C7 1.8(9) . . . . ?
N5 C9A N3A C9 -63.6(16) . . . . ?
N5 C9A N3A C7A 13.8(9) . . . . ?
N5 C9A N10A C9 68.8(17) . . . . ?
N5 C9A N10A N10 72.0(9) . . . . ?
N2 C7 N3 C9 180.000(0) . . . . ?
N2 C7 N3 C9A 158.1(4) . . . . ?
N2 C7 N3 C7A 72(5) . . . . ?
N2 C7 N2A C7A -168(11) . . . . ?
N2 C7 N3A C9 -161.8(6) . . . . ?
N2 C7 N3A C9A 179.5(6) . . . . ?
N2 C7 N3A C7A 62(6) . . . . ?
N2 C7A N2A C7 12(11) . . . . ?
N2 C7A N3A C7 -99(6) . . . . ?
N2 C7A N3A C9 -145.2(6) . . . . ?
N2 C7A N3A C9A -166.2(5) . . . . ?
C8 N7 C7 N2 180.000(1) . . . . ?
C8 N7 C7 N3 0.000(0) . . . . ?
C8 N7 C7 N2A -164.0(5) . . . . ?
C8 N7 C7 N3A -25.5(7) . . . . ?
C8 N7 C7A N2 165.6(6) . . . . ?
C8 N7 C7A N3 26.0(6) . . . . ?
C8 N7 C7A N2A -177.2(4) . . . . ?
C8 N7 C7A N3A 2.6(7) . . . . ?
C8 N5 C9 N3 0.000(0) . . . . ?
C8 N5 C9 N10 180.000(0) . . . . ?
C8 N5 C9 N5A 104(4) . . . . ?
C8 N5 C9 N3A 23.8(4) . . . . ?
C8 N5 C9 N10A 150.4(3) . . . . ?
C8 N5 C9A N3 -42.2(7) . . . . ?
C8 N5 C9A N10 -158.9(4) . . . . ?
C8 N5 C9A N5A 96(4) . . . . ?
C8 N5 C9A N3A -22.3(8) . . . . ?
C8 N5 C9A N10A 173.5(5) . . . . ?
C5 N1 C1 C2 -0.5(2) . . . . ?
C5 C4 C3 C3 176.38(13) . . . 12_566 ?
C5 C4 C3 C2 0.0(3) . . . . ?
C4 C3 C2 C1 1.0(3) . . . . ?
C3 C3 C2 C1 -175.40(13) 12_566 . . . ?
C7 N7 C8 N6 180.0 . . . . ?
C7 N7 C8 N5 0.000(0) . . . . ?
C7 N7 C8 N5A 17.7(3) . . . . ?
C7 N7 C7A N2 82(6) . . . . ?
C7 N7 C7A N3 -57(6) . . . . ?
C7 N7 C7A N2A 99(6) . . . . ?
C7 N7 C7A N3A -81(6) . . . . ?
C7 N2 C7A N7 -63(7) . . . . ?
C7 N2 C7A N3 78(7) . . . . ?
C7 N2 C7A N2A -169(10) . . . . ?
C7 N2 C7A N3A 100(8) . . . . ?
C7 N3 C9 N5 0.000(0) . . . . ?
C7 N3 C9 N10 180.000(0) . . . . ?
C7 N3 C9 N5A -19.3(4) . . . . ?
C7 N3 C9 N3A -90(2) . . . . ?
C7 N3 C9 N10A -151.1(3) . . . . ?
C7 N3 C9A N5 40.7(7) . . . . ?
C7 N3 C9A N10 158.4(4) . . . . ?
C7 N3 C9A N5A 29.4(8) . . . . ?
C7 N3 C9A N3A -82(2) . . . . ?
C7 N3 C9A N10A -174.7(5) . . . . ?
C7 N3 C7A N7 51(5) . . . . ?
C7 N3 C7A N2 -88(5) . . . . ?
C7 N3 C7A N2A -105(5) . . . . ?
C7 N3 C7A N3A 163(6) . . . . ?
C1 N1 C5 C4 1.7(2) . . . . ?
N3 C7 N2A C7A -75(8) . . . . ?
N3 C7 N3A C9 -62.1(17) . . . . ?
N3 C7 N3A C9A -80.8(19) . . . . ?
N3 C7 N3A C7A 162(6) . . . . ?
N3 C9 N10 C9A 87.8(19) . . . . ?
N3 C9 N10 N10A 90.9(7) . . . . ?
N3 C9 N5A C8 32.5(6) . . . . ?
N3 C9 N5A C9A -79.1(17) . . . . ?
N3 C9 N3A C7 63.2(18) . . . . ?
N3 C9 N3A C9A -177(3) . . . . ?
N3 C9 N3A C7A 72(2) . . . . ?
N3 C9 N10A N10 -101.3(8) . . . . ?
N3 C9 N10A C9A 75.2(19) . . . . ?
N3 C9A N5A C8 -15.2(9) . . . . ?
N3 C9A N5A C9 60.7(16) . . . . ?
N3 C9A N3A C7 68.3(18) . . . . ?
N3 C9A N3A C9 3(3) . . . . ?
N3 C9A N3A C7A 80(2) . . . . ?
N3 C9A N10A C9 -72.9(19) . . . . ?
N3 C9A N10A N10 -69.7(8) . . . . ?
N3 C7A N2A C7 86(8) . . . . ?
N3 C7A N3A C7 -17(6) . . . . ?
N3 C7A N3A C9 -63.7(17) . . . . ?
N3 C7A N3A C9A -85(2) . . . . ?
C9 N5 C8 N7 0.000(0) . . . . ?
C9 N5 C8 N6 180.000(0) . . . . ?
C9 N5 C8 N5A -90(4) . . . . ?
C9 N5 C9A N3 56.6(16) . . . . ?
C9 N5 C9A N10 -60.2(17) . . . . ?
C9 N5 C9A N5A -166(5) . . . . ?
C9 N5 C9A N3A 76.5(18) . . . . ?
C9 N5 C9A N10A -87.7(19) . . . . ?
C9 N3 C9A N5 -54.6(16) . . . . ?
C9 N3 C9A N10 63.1(17) . . . . ?
C9 N3 C9A N5A -65.9(16) . . . . ?
C9 N3 C9A N3A -177(3) . . . . ?
C9 N3 C9A N10A 90(2) . . . . ?
C9 N3 C7A N7 -26.1(7) . . . . ?
C9 N3 C7A N2 -165.5(6) . . . . ?
C9 N3 C7A N2A 177.8(5) . . . . ?
C9 N3 C7A N3A 85.4(19) . . . . ?
C9 N10 C9A N5 57.4(16) . . . . ?
C9 N10 C9A N3 -62.5(17) . . . . ?
C9 N10 C9A N5A 72.3(18) . . . . ?
C9 N10 C9A N3A -81.9(19) . . . . ?
C9 N10 C9A N10A 177(2) . . . . ?
C9 N10 N10A C9A -1.2(7) . . . . ?
N10 C9 N5A C8 -166.6(3) . . . . ?
N10 C9 N5A C9A 81.8(17) . . . . ?
N10 C9 N3A C7 162.5(6) . . . . ?
N10 C9 N3A C9A -77.6(18) . . . . ?
N10 C9 N3A C7A 171.4(5) . . . . ?
N10 C9 N10A C9A 176(2) . . . . ?
N10 C9A N5A C8 -142.1(5) . . . . ?
N10 C9A N5A C9 -66.2(16) . . . . ?
N10 C9A N3A C7 135.4(6) . . . . ?
N10 C9A N3A C9 70.0(18) . . . . ?
N10 C9A N3A C7A 147.4(5) . . . . ?
N10 C9A N10A C9 -3(2) . . . . ?
C9A N5 C8 N7 22.0(5) . . . . ?
C9A N5 C8 N6 -158.0(5) . . . . ?
C9A N5 C8 N5A -68(4) . . . . ?
C9A N5 C9 N3 -90.7(18) . . . . ?
C9A N5 C9 N10 89.3(18) . . . . ?
C9A N5 C9 N5A 13(4) . . . . ?
C9A N5 C9 N3A -66.9(16) . . . . ?
C9A N5 C9 N10A 59.7(16) . . . . ?
C9A N3 C9 N5 92.8(18) . . . . ?
C9A N3 C9 N10 -87.2(18) . . . . ?
C9A N3 C9 N5A 73.5(16) . . . . ?
C9A N3 C9 N3A 3(3) . . . . ?
C9A N3 C9 N10A -58.3(16) . . . . ?
C9A N3 C7A N7 -47.5(7) . . . . ?
C9A N3 C7A N2 173.1(7) . . . . ?
C9A N3 C7A N2A 156.4(6) . . . . ?
C9A N3 C7A N3A 64.0(17) . . . . ?
C9A N10 N10A C9 1.2(7) . . . . ?
C7A N7 C8 N6 167.1(3) . . . . ?
C7A N7 C8 N5 -12.9(3) . . . . ?
C7A N7 C8 N5A 4.8(4) . . . . ?
C7A N7 C7 N2 -78(6) . . . . ?
C7A N7 C7 N3 102(6) . . . . ?
C7A N7 C7 N2A -62(6) . . . . ?
C7A N7 C7 N3A 76(6) . . . . ?
C7A N2 C7 N7 97(8) . . . . ?
C7A N2 C7 N3 -83(8) . . . . ?
C7A N2 C7 N2A 11(10) . . . . ?
C7A N2 C7 N3A -61(7) . . . . ?
C7A N3 C9 N5 13.3(3) . . . . ?
C7A N3 C9 N10 -166.7(3) . . . . ?
C7A N3 C9 N5A -6.0(5) . . . . ?
C7A N3 C9 N3A -76.6(19) . . . . ?
C7A N3 C9 N10A -137.8(5) . . . . ?
C7A N3 C9A N5 54.2(7) . . . . ?
C7A N3 C9A N10 171.8(5) . . . . ?
C7A N3 C9A N5A 42.8(8) . . . . ?
C7A N3 C9A N3A -68.2(18) . . . . ?
C7A N3 C9A N10A -161.3(6) . . . . ?
N5A C9 N10 C9A -75.3(17) . . . . ?
N5A C9 N10 N10A -72.2(8) . . . . ?
N5A C9 N3A C7 -57.8(7) . . . . ?
N5A C9 N3A C9A 62.1(16) . . . . ?
N5A C9 N3A C7A -48.8(8) . . . . ?
N5A C9 N10A N10 116.8(9) . . . . ?
N5A C9 N10A C9A -66.7(18) . . . . ?
N5A C9A N3A C7 -14.2(9) . . . . ?
N5A C9A N3A C9 -79.6(18) . . . . ?
N5A C9A N3A C7A -2.1(9) . . . . ?
N5A C9A N10A C9 84.4(19) . . . . ?
N5A C9A N10A N10 87.6(8) . . . . ?
N2A C7 N3 C9 164.3(4) . . . . ?
N2A C7 N3 C9A 142.3(6) . . . . ?
N2A C7 N3 C7A 56(5) . . . . ?
N2A C7 N3A C9 -176.1(7) . . . . ?
N2A C7 N3A C9A 165.3(7) . . . . ?
N2A C7 N3A C7A 48(5) . . . . ?
N2A C7A N3A C7 -117(6) . . . . ?
N2A C7A N3A C9 -163.2(6) . . . . ?
N2A C7A N3A C9A 175.8(6) . . . . ?
N3A C7 N3 C9 91(2) . . . . ?
N3A C7 N3 C9A 69.2(18) . . . . ?
N3A C7 N3 C7A -17(6) . . . . ?
N3A C7 N2A C7A -55(8) . . . . ?
N3A C9 N10 C9A 65.9(17) . . . . ?
N3A C9 N10 N10A 68.9(8) . . . . ?
N3A C9 N5A C8 53.9(6) . . . . ?
N3A C9 N5A C9A -57.7(15) . . . . ?
N3A C9 N10A N10 -119.1(8) . . . . ?
N3A C9 N10A C9A 57.4(18) . . . . ?
N3A C9A N5A C8 8.5(9) . . . . ?
N3A C9A N5A C9 84.4(18) . . . . ?
N3A C9A N10A C9 -96(2) . . . . ?
N3A C9A N10A N10 -92.7(8) . . . . ?
N3A C7A N2A C7 110(9) . . . . ?
N10A C9 N10 C9A -3(2) . . . . ?
N10A C9 N5A C8 167.4(4) . . . . ?
N10A C9 N5A C9A 55.9(16) . . . . ?
N10A C9 N3A C7 -172.4(6) . . . . ?
N10A C9 N3A C9A -52.5(17) . . . . ?
N10A C9 N3A C7A -163.4(6) . . . . ?
N10A N10 C9A N5 -119.3(9) . . . . ?
N10A N10 C9A N3 120.8(8) . . . . ?
N10A N10 C9A N5A -104.4(8) . . . . ?
N10A N10 C9A N3A 101.5(8) . . . . ?
N10A C9A N5A C8 -171.8(5) . . . . ?
N10A C9A N5A C9 -95.9(19) . . . . ?
N10A C9A N3A C7 166.2(6) . . . . ?
N10A C9A N3A C9 101(2) . . . . ?
N10A C9A N3A C7A 178.2(5) . . . . ?

loop_
_exptl_oxdiff_crystal_face_indexfrac_h
_exptl_oxdiff_crystal_face_indexfrac_k
_exptl_oxdiff_crystal_face_indexfrac_l
_exptl_oxdiff_crystal_face_x
_exptl_oxdiff_crystal_face_y
_exptl_oxdiff_crystal_face_z
-0.0002 -0.0001 -1.0000 0.0309 -0.0287 -0.0025
0.0002 0.0001 1.0000 -0.0309 0.0287 0.0025
1.0002 -1.0001 0.0001 0.0222 0.0220 0.0203
-1.0002 1.0001 -0.0001 -0.0222 -0.0220 -0.0203
1.0001 0.0000 -0.0001 0.0219 0.0250 -0.0168
-1.0001 -0.0000 0.0001 -0.0219 -0.0250 0.0168
0.0001 -1.0001 0.0001 0.0003 -0.0030 0.0371
-0.0001 1.0001 -0.0001 -0.0003 0.0030 -0.0371

loop_
_smtbx_masks_void_nr
_smtbx_masks_void_average_x
_smtbx_masks_void_average_y
_smtbx_masks_void_average_z
_smtbx_masks_void_volume
_smtbx_masks_void_count_electrons
_smtbx_masks_void_content
1 0.000 0.000 -0.819 1777.5 703.3 ?
2 0.333 0.667 0.250 76.1 22.3 ?
3 0.333 0.667 0.750 76.1 21.9 ?
4 0.667 0.333 0.250 76.1 23.0 ?
5 0.667 0.333 0.750 76.1 22.6 ?
